data_7215452
loop_
_publ_author_name
'Wang, Zhan-Hui'
'Wang, Dan-Feng'
'Zhang, Ting'
'Huang, Rong-Bin'
'Zheng, Lan-Sun'

_publ_section_title
;
 Synthesis, characterization, crystal structures and thermal and
 photoluminescence studies of dimethylpyrazine-carboxylate mixed ligand
 silver(i) coordination polymers with various multinuclear silver units
;
_journal_issue 23
_journal_name_full CrystEngComm
_journal_page_first 5028
_journal_paper_doi 10.1039/c4ce00072b
_journal_volume 16
_journal_year 2014
_chemical_formula_moiety 'C11 H9 Ag2 N2 O4'
_chemical_formula_sum 'C11 H9 Ag2 N2 O4'
_chemical_formula_weight 448.94
_chemical_name_systematic
;
 ? 
;
_space_group_crystal_system triclinic
_space_group_IT_number 2
_space_group_name_Hall '-P 1'
_space_group_name_H-M_alt 'P -1'
_symmetry_space_group_name_Hall '-P 1'
_symmetry_space_group_name_H-M 'P -1'
_atom_sites_solution_hydrogens geom
_atom_sites_solution_primary direct
_atom_sites_solution_secondary difmap
_audit_creation_date 2013-08-19
_audit_creation_method
;
  Olex2 1.2
  (compiled Apr 23 2013 17:54:37, GUI svn.r4466)
;
_cell_angle_alpha 64.50
_cell_angle_beta 81.417(4)
_cell_angle_gamma 80.98
_cell_formula_units_Z 2
_cell_length_a 6.483(2)
_cell_length_b 9.222(4)
_cell_length_c 10.555(3)
_cell_measurement_temperature 173
_cell_volume 560.2(3)
_computing_molecular_graphics
;
O. V. Dolomanov, L. J. Bourhis, R. J. Gildea, J. A. K. Howard and H. Puschmann,
OLEX2: a complete structure solution, refinement and analysis program.
J. Appl. Cryst. (2009). 42, 339-341.
;
_computing_publication_material
;
O. V. Dolomanov, L. J. Bourhis, R. J. Gildea, J. A. K. Howard and H. Puschmann,
OLEX2: a complete structure solution, refinement and analysis program.
J. Appl. Cryst. (2009). 42, 339-341.
;
_computing_structure_refinement
;
XL, G.M. Sheldrick, Acta Cryst.
(2008). A64, 112-122
;
_computing_structure_solution
;
XS, G.M. Sheldrick, Acta Cryst.
(2008). A64, 112-122
;
_diffrn_ambient_temperature 173
_diffrn_measured_fraction_theta_full 0.992
_diffrn_measured_fraction_theta_max 0.992
_diffrn_radiation_monochromator graphite
_diffrn_radiation_type MoK\a
_diffrn_radiation_wavelength 0.71073
_diffrn_reflns_av_R_equivalents 0.0350
_diffrn_reflns_av_unetI/netI 0.0435
_diffrn_reflns_limit_h_max 7
_diffrn_reflns_limit_h_min -7
_diffrn_reflns_limit_k_max 11
_diffrn_reflns_limit_k_min -11
_diffrn_reflns_limit_l_max 12
_diffrn_reflns_limit_l_min -12
_diffrn_reflns_number 4516
_diffrn_reflns_theta_full 25.35
_diffrn_reflns_theta_max 25.35
_diffrn_reflns_theta_min 3.20
_diffrn_source 'fine-focus sealed tube'
_exptl_absorpt_coefficient_mu 3.507
_exptl_crystal_density_diffrn 2.662
_exptl_crystal_density_method 'not measured'
_exptl_crystal_F_000 430
_exptl_crystal_size_max 0.1
_exptl_crystal_size_mid 0.1
_exptl_crystal_size_min 0.1
_refine_diff_density_max 1.134
_refine_diff_density_min -0.840
_refine_diff_density_rms 0.142
_refine_ls_extinction_method none
_refine_ls_goodness_of_fit_ref 1.102
_refine_ls_hydrogen_treatment mixed
_refine_ls_matrix_type full
_refine_ls_number_parameters 174
_refine_ls_number_reflns 2034
_refine_ls_number_restraints 0
_refine_ls_restrained_S_all 1.102
_refine_ls_R_factor_all 0.0305
_refine_ls_R_factor_gt 0.0270
_refine_ls_shift/su_max 0.001
_refine_ls_shift/su_mean 0.000
_refine_ls_structure_factor_coef Fsqd
_refine_ls_weighting_details 'calc w=1/[\s^2^(Fo^2^)+(0.0237P)^2^+1.0802P] where P=(Fo^2^+2Fc^2^)/3'
_refine_ls_weighting_scheme calc
_refine_ls_wR_factor_gt 0.0651
_refine_ls_wR_factor_ref 0.0689
_reflns_number_gt 1848
_reflns_number_total 2034
_reflns_threshold_expression >2sigma(I)
_cod_data_source_file c4ce00072b2.cif
_cod_data_source_block shelx
_cod_depositor_comments 'Adding full bibliography for 7215452--7215458.cif.'
_cod_original_cell_volume 560.1(3)
_cod_database_code 7215452
_olex2_refinement_description
;
1. Fixed Uiso
 At 1.2 times of:
  All C(H) groups
 At 1.5 times of:
  All C(H,H,H) groups
2.a Aromatic/amide H refined with riding coordinates:
 C1B(H1BA), C4(H4), C9(H9)
2.b Idealised Me refined as rotating group:
 C1(H1A,H1B,H1C), C2(H2A,H2B,H2C)
;

loop_
_space_group_symop_id
_space_group_symop_operation_xyz
1 'x, y, z'
2 '-x, -y, -z'

loop_
_atom_site_label
_atom_site_type_symbol
_atom_site_fract_x
_atom_site_fract_y
_atom_site_fract_z
_atom_site_U_iso_or_equiv
_atom_site_adp_type
_atom_site_occupancy
_atom_site_symmetry_multiplicity
_atom_site_calc_flag
_atom_site_refinement_flags
Ag1 Ag 0.26728(5) 1.00963(4) 0.12617(3) 0.02101(12) Uani 1 1 d .
Ag2 Ag -0.16790(5) 0.86067(4) 0.23142(3) 0.01955(12) Uani 1 1 d .
O2 O 0.1529(4) 0.7656(3) 0.1371(3) 0.0193(6) Uani 1 1 d .
O1 O 0.0999(5) 0.8447(3) -0.0903(3) 0.0211(6) Uani 1 1 d .
O4 O 0.6967(5) 0.5897(3) 0.2624(3) 0.0232(7) Uani 1 1 d .
O3 O 0.5923(4) 0.8266(3) 0.0949(3) 0.0169(6) Uani 1 1 d .
N2 N -0.2726(5) 0.9503(4) 0.6783(3) 0.0151(7) Uani 1 1 d .
N1 N -0.2222(5) 0.8924(4) 0.4373(3) 0.0138(7) Uani 1 1 d .
C1 C -0.2039(7) 0.5985(5) 0.5802(4) 0.0205(9) Uani 1 1 d .
H1A H -0.1904 0.5990 0.4882 0.031 Uiso 1 1 calc R
H1B H -0.3253 0.5467 0.6340 0.031 Uiso 1 1 calc R
H1C H -0.0811 0.5408 0.6273 0.031 Uiso 1 1 calc R
C1A C 0.6151(6) 0.6724(4) 0.1511(4) 0.0133(8) Uani 1 1 d .
C1B C -0.2522(6) 0.8008(5) 0.6849(4) 0.0161(8) Uani 1 1 d .
H1BA H -0.2550 0.7141 0.7731 0.019 Uiso 1 1 calc R
C2 C -0.2981(6) 1.2420(4) 0.5428(4) 0.0172(8) Uani 1 1 d .
H2A H -0.4315 1.2598 0.5901 0.026 Uiso 1 1 calc R
H2B H -0.2919 1.3194 0.4461 0.026 Uiso 1 1 calc R
H2C H -0.1881 1.2538 0.5881 0.026 Uiso 1 1 calc R
C3 C 0.1910(6) 0.7586(4) 0.0189(4) 0.0132(8) Uani 1 1 d .
C4 C 0.3178(6) 0.5431(4) -0.0651(4) 0.0139(8) Uani 1 1 d .
H4 H 0.1946 0.5726 -0.1094 0.017 Uiso 1 1 calc R
C6 C 0.3580(6) 0.6280(4) 0.0085(4) 0.0122(7) Uani 1 1 d .
C7 C 0.5443(6) 0.5848(4) 0.0750(4) 0.0128(7) Uani 1 1 d .
C9 C -0.2447(6) 1.0434(5) 0.4305(4) 0.0145(8) Uani 1 1 d .
H9 H -0.2419 1.1300 0.3422 0.017 Uiso 1 1 calc R
C10 C -0.2716(5) 1.0752(5) 0.5490(4) 0.0125(8) Uani 1 1 d .
C14 C -0.2271(6) 0.7690(5) 0.5663(4) 0.0143(8) Uani 1 1 d .

loop_
_atom_site_aniso_label
_atom_site_aniso_U_11
_atom_site_aniso_U_22
_atom_site_aniso_U_33
_atom_site_aniso_U_23
_atom_site_aniso_U_13
_atom_site_aniso_U_12
Ag1 0.0315(2) 0.01753(18) 0.01416(18) -0.00854(13) 0.00179(14) -0.00085(13)
Ag2 0.02324(19) 0.02282(19) 0.01863(18) -0.01408(14) -0.00108(13) -0.00384(13)
O2 0.0199(15) 0.0221(15) 0.0183(14) -0.0121(12) 0.0003(12) 0.0001(11)
O1 0.0240(15) 0.0196(15) 0.0198(15) -0.0092(12) -0.0072(13) 0.0052(12)
O4 0.0359(18) 0.0184(15) 0.0193(15) -0.0085(12) -0.0153(13) 0.0000(12)
O3 0.0235(15) 0.0127(14) 0.0151(13) -0.0061(11) 0.0014(12) -0.0050(11)
N2 0.0152(16) 0.0153(17) 0.0154(16) -0.0070(14) -0.0017(13) -0.0017(13)
N1 0.0106(15) 0.0192(17) 0.0129(15) -0.0076(13) -0.0019(13) -0.0015(12)
C1 0.023(2) 0.019(2) 0.021(2) -0.0103(17) -0.0019(18) -0.0001(16)
C1A 0.0137(18) 0.0143(19) 0.0139(19) -0.0084(16) 0.0023(16) -0.0029(14)
C1B 0.019(2) 0.0126(19) 0.0148(19) -0.0038(15) -0.0026(16) -0.0022(15)
C2 0.023(2) 0.0123(19) 0.0158(19) -0.0049(16) -0.0029(16) -0.0010(15)
C3 0.0129(18) 0.0091(18) 0.0187(19) -0.0054(15) -0.0038(16) -0.0028(14)
C4 0.0147(19) 0.0155(19) 0.0115(17) -0.0059(15) -0.0032(15) 0.0011(14)
C6 0.0151(18) 0.0103(17) 0.0099(17) -0.0038(14) 0.0000(15) 0.0000(14)
C7 0.0178(19) 0.0108(18) 0.0091(17) -0.0039(14) -0.0012(15) -0.0005(14)
C9 0.0146(18) 0.0144(19) 0.0120(18) -0.0029(15) -0.0022(15) -0.0015(14)
C10 0.0042(16) 0.0177(19) 0.0165(19) -0.0086(16) -0.0011(14) 0.0004(13)
C14 0.0105(18) 0.0158(19) 0.0169(19) -0.0070(16) -0.0006(15) -0.0023(14)

loop_
_atom_type_symbol
_atom_type_description
_atom_type_scat_dispersion_real
_atom_type_scat_dispersion_imag
_atom_type_scat_source
C C 0.0033 0.0016 'International Tables Vol C Tables 4.2.6.8 and 6.1.1.4'
Ag Ag -0.8971 1.1015 'International Tables Vol C Tables 4.2.6.8 and 6.1.1.4'
N N 0.0061 0.0033 'International Tables Vol C Tables 4.2.6.8 and 6.1.1.4'
O O 0.0106 0.0060 'International Tables Vol C Tables 4.2.6.8 and 6.1.1.4'
H H 0.0000 0.0000 'International Tables Vol C Tables 4.2.6.8 and 6.1.1.4'

loop_
_geom_angle_atom_site_label_1
_geom_angle_atom_site_label_2
_geom_angle_atom_site_label_3
_geom_angle
_geom_angle_site_symmetry_1
_geom_angle_site_symmetry_3
Ag2 Ag1 Ag2 90.618(15) . 2_575
O2 Ag1 Ag2 48.02(7) . .
O2 Ag1 Ag2 79.59(7) . 2_575
O2 Ag1 O1 91.71(10) . 2_575
O2 Ag1 O3 71.63(9) . .
O1 Ag1 Ag2 51.59(7) 2_575 .
O1 Ag1 Ag2 70.71(6) 2_575 2_575
O1 Ag1 O3 157.46(9) 2_575 .
O3 Ag1 Ag2 118.11(7) . .
O3 Ag1 Ag2 42.03(7) 2_675 2_575
O3 Ag1 Ag2 90.93(6) . 2_575
O3 Ag1 Ag2 131.71(7) 2_675 .
O3 Ag1 O2 113.45(9) 2_675 .
O3 Ag1 O1 94.35(10) 2_675 2_575
O3 Ag1 O3 79.28(10) 2_675 .
N2 Ag1 Ag2 153.05(8) 2_576 2_575
N2 Ag1 Ag2 93.13(8) 2_576 .
N2 Ag1 O2 121.79(10) 2_576 .
N2 Ag1 O1 90.99(10) 2_576 2_575
N2 Ag1 O3 110.54(10) 2_576 .
N2 Ag1 O3 124.27(11) 2_576 2_675
Ag1 Ag2 Ag1 89.382(15) . 2_575
O2 Ag2 Ag1 78.52(7) . 2_575
O2 Ag2 Ag1 49.46(7) . .
O2 Ag2 O1 92.71(10) . 2_575
O2 Ag2 O4 85.22(10) . 1_455
O2 Ag2 O3 99.54(10) . 1_455
O1 Ag2 Ag1 51.31(7) 2_575 .
O1 Ag2 Ag1 69.97(6) 2_575 2_575
O1 Ag2 O4 152.90(9) 2_575 1_455
O4 Ag2 Ag1 83.18(6) 1_455 2_575
O4 Ag2 Ag1 134.58(7) 1_455 .
O3 Ag2 Ag1 39.86(6) 1_455 2_575
O3 Ag2 Ag1 128.39(6) 1_455 .
O3 Ag2 O1 102.34(9) 1_455 2_575
O3 Ag2 O4 51.77(9) 1_455 1_455
N1 Ag2 Ag1 150.59(8) . 2_575
N1 Ag2 Ag1 96.61(8) . .
N1 Ag2 O2 126.48(11) . .
N1 Ag2 O1 91.50(10) . 2_575
N1 Ag2 O4 111.42(10) . 1_455
N1 Ag2 O3 131.32(10) . 1_455
Ag2 O2 Ag1 82.52(9) . .
C3 O2 Ag1 110.8(2) . .
C3 O2 Ag2 127.6(2) . .
Ag1 O1 Ag2 77.10(8) 2_575 2_575
C3 O1 Ag1 132.1(3) . 2_575
C3 O1 Ag2 120.3(2) . 2_575
C1A O4 Ag2 86.1(2) . 1_655
Ag1 O3 Ag1 100.72(10) 2_675 .
Ag1 O3 Ag2 98.10(10) 2_675 1_655
Ag2 O3 Ag1 101.66(10) 1_655 .
C1A O3 Ag1 125.8(2) . 2_675
C1A O3 Ag1 126.8(2) . .
C1A O3 Ag2 96.2(2) . 1_655
C1B N2 Ag1 120.6(3) . 2_576
C1B N2 C10 117.7(3) . .
C10 N2 Ag1 121.2(3) . 2_576
C9 N1 Ag2 118.5(2) . .
C14 N1 Ag2 124.1(3) . .
C14 N1 C9 117.4(3) . .
O4 C1A O3 124.0(3) . .
O4 C1A C7 117.8(3) . .
O3 C1A C7 118.2(3) . .
N2 C1B C14 123.0(4) . .
O2 C3 C6 117.0(3) . .
O1 C3 O2 126.9(4) . .
O1 C3 C6 116.1(3) . .
C6 C4 C7 122.4(4) . 2_665
C4 C6 C3 117.7(3) . .
C4 C6 C7 119.1(3) . .
C7 C6 C3 123.1(3) . .
C4 C7 C1A 116.5(3) 2_665 .
C4 C7 C6 118.4(3) 2_665 .
C6 C7 C1A 125.0(3) . .
N1 C9 C10 122.9(3) . .
N2 C10 C2 117.3(3) . .
N2 C10 C9 119.3(4) . .
C9 C10 C2 123.4(3) . .
N1 C14 C1 119.7(4) . .
N1 C14 C1B 119.6(4) . .
C1B C14 C1 120.6(3) . .

loop_
_geom_bond_atom_site_label_1
_geom_bond_atom_site_label_2
_geom_bond_distance
_geom_bond_site_symmetry_2
Ag1 Ag2 3.5621(11) 2_575
Ag1 Ag2 3.1697(9) .
Ag1 O2 2.429(3) .
Ag1 O1 2.538(3) 2_575
Ag1 O3 2.560(3) .
Ag1 O3 2.306(3) 2_675
Ag1 N2 2.254(3) 2_576
Ag2 Ag1 3.5621(11) 2_575
Ag2 O2 2.377(3) .
Ag2 O1 2.548(3) 2_575
Ag2 O4 2.649(3) 1_455
Ag2 O3 2.409(3) 1_455
Ag2 N1 2.285(3) .
O2 C3 1.262(5) .
O1 Ag1 2.538(3) 2_575
O1 Ag2 2.548(3) 2_575
O1 C3 1.255(5) .
O4 Ag2 2.649(3) 1_655
O4 C1A 1.236(5) .
O3 Ag1 2.306(3) 2_675
O3 Ag2 2.409(3) 1_655
O3 C1A 1.276(5) .
N2 Ag1 2.254(3) 2_576
N2 C1B 1.336(5) .
N2 C10 1.355(5) .
N1 C9 1.349(5) .
N1 C14 1.347(5) .
C1 C14 1.499(5) .
C1A C7 1.515(5) .
C1B C14 1.385(6) .
C2 C10 1.494(5) .
C3 C6 1.518(5) .
C4 C6 1.390(5) .
C4 C7 1.396(5) 2_665
C6 C7 1.404(5) .
C7 C4 1.396(5) 2_665
C9 C10 1.384(5) .
